data_4515982
loop_
_publ_author_name
'Wellala, Nadeesha P. N.'
'Luebking, John D.'
'Krause, Jeanette A.'
'Guan, Hairong'

_publ_section_title
;
 Roles of Hydrogen Bonding in Proton Transfer to
 \k<sup>P</sup>,\k<sup>N</sup>,\k<sup>P</sup>-N(CH<sub>2</sub>CH<sub>2</sub>P
 <i> <sup>i</sup> </i> Pr<sub>2</sub>)<sub>2</sub>-Ligated Nickel Pincer
 Complexes.
;
_journal_issue 5
_journal_name_full 'ACS omega'
_journal_page_first 4986
_journal_page_last 5001
_journal_paper_doi 10.1021/acsomega.8b00777
_journal_volume 3
_journal_year 2018
_chemical_formula_moiety 'C22 H42 N P2 Ni, P F6'
_chemical_formula_sum 'C22 H42 F6 N Ni P3'
_chemical_formula_weight 586.18
_space_group_crystal_system monoclinic
_space_group_IT_number 11
_space_group_name_Hall '-P 2yb'
_space_group_name_H-M_alt 'P 1 21/m 1'
_atom_sites_solution_hydrogens mixed
_atom_sites_solution_primary direct
_atom_sites_solution_secondary difmap
_audit_creation_method SHELXL-2014/7
_cell_angle_alpha 90
_cell_angle_beta 98.3608(19)
_cell_angle_gamma 90
_cell_formula_units_Z 2
_cell_length_a 8.5129(11)
_cell_length_b 14.7798(19)
_cell_length_c 10.9220(14)
_cell_measurement_reflns_used 9920
_cell_measurement_temperature 150(2)
_cell_measurement_theta_max 28.31
_cell_measurement_theta_min 2.33
_cell_volume 1359.6(3)
_computing_cell_refinement 'Bruker SAINT v8.37A (Bruker, 2015)'
_computing_data_collection 'Bruker APEX3 v2016.5.0 (Bruker, 2016)'
_computing_data_reduction 'Bruker SAINT v8.37A (Bruker, 2015)'
_computing_molecular_graphics 'Bruker SHELXTL v6.14'
_computing_publication_material 'Bruker SHELXTL v6.14'
_computing_structure_refinement 'SHELXL-2014 (Sheldrick, 2014)'
_computing_structure_solution 'Bruker SHELXTL v6.14'
_diffrn_ambient_temperature 150(2)
_diffrn_measured_fraction_theta_full 1.000
_diffrn_measured_fraction_theta_max 0.997
_diffrn_measurement_device_type 'Bruker APEX-II CCD'
_diffrn_measurement_method '\w scans'
_diffrn_radiation_monochromator 'Bruker TRIUMPH curved-graphite'
_diffrn_radiation_type MoK\a
_diffrn_radiation_wavelength 0.71073
_diffrn_reflns_av_R_equivalents 0.0247
_diffrn_reflns_av_unetI/netI 0.0138
_diffrn_reflns_Laue_measured_fraction_full 1.000
_diffrn_reflns_Laue_measured_fraction_max 0.997
_diffrn_reflns_limit_h_max 11
_diffrn_reflns_limit_h_min -11
_diffrn_reflns_limit_k_max 19
_diffrn_reflns_limit_k_min -19
_diffrn_reflns_limit_l_max 14
_diffrn_reflns_limit_l_min -14
_diffrn_reflns_number 25009
_diffrn_reflns_point_group_measured_fraction_full 1.000
_diffrn_reflns_point_group_measured_fraction_max 0.997
_diffrn_reflns_theta_full 25.242
_diffrn_reflns_theta_max 28.359
_diffrn_reflns_theta_min 1.885
_diffrn_source 'fine-focus sealed tube'
_exptl_absorpt_coefficient_mu 0.943
_exptl_absorpt_correction_T_max 0.862
_exptl_absorpt_correction_T_min 0.821
_exptl_absorpt_correction_type multi-scan
_exptl_absorpt_process_details 'SADABS v2016.2 (Sheldrick, 2016)'
_exptl_crystal_colour 'pale yellow'
_exptl_crystal_density_diffrn 1.432
_exptl_crystal_description plate
_exptl_crystal_F_000 616
_exptl_crystal_size_max 0.135
_exptl_crystal_size_mid 0.115
_exptl_crystal_size_min 0.045
_refine_diff_density_max 1.430
_refine_diff_density_min -1.108
_refine_diff_density_rms 0.085
_refine_ls_extinction_method none
_refine_ls_goodness_of_fit_ref 1.031
_refine_ls_hydrogen_treatment mixed
_refine_ls_matrix_type full
_refine_ls_number_parameters 202
_refine_ls_number_reflns 3518
_refine_ls_number_restraints 51
_refine_ls_restrained_S_all 1.226
_refine_ls_R_factor_all 0.0486
_refine_ls_R_factor_gt 0.0429
_refine_ls_shift/su_max 0.001
_refine_ls_shift/su_mean 0.000
_refine_ls_structure_factor_coef Fsqd
_refine_ls_weighting_details 'w=1/[\s^2^(Fo^2^)+(0.0629P)^2^+2.2647P] where P=(Fo^2^+2Fc^2^)/3'
_refine_ls_weighting_scheme calc
_refine_ls_wR_factor_gt 0.1141
_refine_ls_wR_factor_ref 0.1185
_reflns_Friedel_coverage 0.000
_reflns_number_gt 3119
_reflns_number_total 3518
_reflns_threshold_expression 'I > 2\s(I)'
_cod_data_source_file ao8b00777_si_002.cif
_cod_data_source_block '[2H]PF6'
_cod_original_sg_symbol_H-M 'P 21/m'
_cod_database_code 4515982
_shelx_shelxl_version_number 2014/7
_shelx_space_group_comment
;
The symmetry employed for this shelxl refinement is uniquely defined
by the following loop, which should always be used as a source of
symmetry information in preference to the above space-group names.
They are only intended as comments.
;
_shelx_estimated_absorpt_t_min 0.883
_shelx_estimated_absorpt_t_max 0.959

loop_
_space_group_symop_operation_xyz
'x, y, z'
'-x, y+1/2, -z'
'-x, -y, -z'
'x, -y-1/2, z'

loop_
_atom_site_label
_atom_site_type_symbol
_atom_site_fract_x
_atom_site_fract_y
_atom_site_fract_z
_atom_site_U_iso_or_equiv
_atom_site_adp_type
_atom_site_occupancy
_atom_site_site_symmetry_order
_atom_site_calc_flag
_atom_site_refinement_flags_posn
_atom_site_refinement_flags_adp
_atom_site_refinement_flags_occupancy
_atom_site_disorder_assembly
_atom_site_disorder_group
Ni Ni 0.28135(4) 0.7500 0.73175(3) 0.01540(12) Uani 1 2 d S T P . .
P1 P 0.30671(7) 0.60223(4) 0.72716(5) 0.01796(14) Uani 1 1 d . . . . .
N1 N 0.3316(3) 0.7500 0.5586(2) 0.0192(5) Uani 1 2 d S T P . .
H1 H 0.429(5) 0.7500 0.563(4) 0.023 Uiso 1 2 d S U P . .
C1 C 0.3399(3) 0.58430(16) 0.5651(2) 0.0228(4) Uani 1 1 d . . . . .
H1A H 0.4547 0.5770 0.5614 0.027 Uiso 1 1 calc R U . . .
H1B H 0.2843 0.5289 0.5313 0.027 Uiso 1 1 calc R U . . .
C2 C 0.2756(3) 0.66638(15) 0.4900(2) 0.0222(4) Uani 1 1 d . . . . .
H2A H 0.3133 0.6657 0.4084 0.027 Uiso 1 1 calc R U . . .
H2B H 0.1581 0.6648 0.4761 0.027 Uiso 1 1 calc R U . . .
C5 C 0.1491(3) 0.52107(16) 0.7491(2) 0.0266(5) Uani 1 1 d . . . . .
H5A H 0.1797 0.4612 0.7170 0.032 Uiso 1 1 calc R U . . .
C6 C -0.0082(3) 0.5491(2) 0.6719(3) 0.0348(6) Uani 1 1 d . . . . .
H6A H 0.0063 0.5547 0.5848 0.052 Uiso 1 1 calc R U . . .
H6B H -0.0424 0.6074 0.7017 0.052 Uiso 1 1 calc R U . . .
H6C H -0.0891 0.5032 0.6798 0.052 Uiso 1 1 calc R U . . .
C7 C 0.1314(4) 0.5083(2) 0.8855(3) 0.0397(7) Uani 1 1 d . . . . .
H7A H 0.2311 0.4851 0.9307 0.060 Uiso 1 1 calc R U . . .
H7B H 0.0457 0.4651 0.8923 0.060 Uiso 1 1 calc R U . . .
H7C H 0.1061 0.5665 0.9208 0.060 Uiso 1 1 calc R U . . .
C8 C 0.4863(3) 0.55771(16) 0.8237(2) 0.0254(5) Uani 1 1 d . . . . .
H8A H 0.4672 0.5609 0.9118 0.030 Uiso 1 1 calc R U . . .
C9 C 0.5203(4) 0.45869(19) 0.7961(3) 0.0406(7) Uani 1 1 d . . . . .
H9A H 0.4316 0.4209 0.8136 0.061 Uiso 1 1 calc R U . . .
H9B H 0.6180 0.4394 0.8482 0.061 Uiso 1 1 calc R U . . .
H9C H 0.5329 0.4524 0.7087 0.061 Uiso 1 1 calc R U . . .
C10 C 0.6295(3) 0.6175(2) 0.8121(3) 0.0397(6) Uani 1 1 d . . . . .
H10A H 0.6073 0.6796 0.8358 0.059 Uiso 1 1 calc R U . . .
H10B H 0.6509 0.6166 0.7263 0.059 Uiso 1 1 calc R U . . .
H10C H 0.7224 0.5945 0.8668 0.059 Uiso 1 1 calc R U . . .
C17 C 0.2178(4) 0.7500 0.8914(3) 0.0190(6) Uani 1 2 d S T P . .
C18 C 0.3233(4) 0.7500 1.0025(3) 0.0233(6) Uani 1 2 d S T P . .
H18A H 0.4343 0.7500 0.9998 0.028 Uiso 1 2 calc R U P . .
C19 C 0.2686(5) 0.7500 1.1172(3) 0.0285(7) Uani 1 2 d S T P . .
H19A H 0.3428 0.7500 1.1912 0.034 Uiso 1 2 calc R U P . .
C20 C 0.1072(5) 0.7500 1.1241(3) 0.0319(8) Uani 1 2 d S T P . .
H20A H 0.0701 0.7500 1.2020 0.038 Uiso 1 2 calc R U P . .
C21 C 0.0006(5) 0.7500 1.0145(4) 0.0300(7) Uani 1 2 d S T P . .
H21A H -0.1103 0.7500 1.0178 0.036 Uiso 1 2 calc R U P . .
C22 C 0.0547(4) 0.7500 0.9004(3) 0.0245(6) Uani 1 2 d S T P . .
H22A H -0.0201 0.7500 0.8269 0.029 Uiso 1 2 calc R U P . .
P3 P 0.75829(11) 0.7500 0.43754(9) 0.0291(2) Uani 1 2 d S T P . .
F1 F 0.9209(7) 0.7500 0.5407(12) 0.056(2) Uani 0.5 2 d S TU P A 1
F2 F 0.8473(11) 0.8361(4) 0.4020(6) 0.090(2) Uani 0.5 1 d D U P A 1
F3 F 0.6546(11) 0.7500 0.3036(7) 0.077(2) Uani 0.5 2 d DS TU P A 1
F4 F 0.6752(7) 0.7922(5) 0.5426(7) 0.115(2) Uani 0.5 1 d D U P A 1
F5 F 0.8662(12) 0.7500 0.5556(13) 0.079(3) Uani 0.5 2 d DS TU P A 2
F6 F 0.8537(9) 0.8077(6) 0.3546(8) 0.099(2) Uani 0.5 1 d D U P A 2
F7 F 0.5829(9) 0.7500 0.3648(7) 0.0645(18) Uani 0.5 2 d DS TU P A 2
F8 F 0.6798(8) 0.8418(4) 0.4709(5) 0.0775(16) Uani 0.5 1 d . U P A 2

loop_
_atom_site_aniso_label
_atom_site_aniso_U_11
_atom_site_aniso_U_22
_atom_site_aniso_U_33
_atom_site_aniso_U_23
_atom_site_aniso_U_13
_atom_site_aniso_U_12
Ni 0.0189(2) 0.0145(2) 0.01339(19) 0.000 0.00412(13) 0.000
P1 0.0223(3) 0.0152(3) 0.0169(3) -0.00005(19) 0.0048(2) 0.00093(19)
N1 0.0212(12) 0.0196(12) 0.0171(12) 0.000 0.0034(10) 0.000
C1 0.0289(11) 0.0202(10) 0.0204(10) -0.0034(8) 0.0071(8) 0.0010(9)
C2 0.0291(11) 0.0215(11) 0.0161(10) -0.0029(8) 0.0030(8) -0.0003(9)
C5 0.0322(12) 0.0196(11) 0.0298(12) -0.0015(9) 0.0105(10) -0.0064(9)
C6 0.0285(13) 0.0380(15) 0.0387(14) -0.0059(12) 0.0074(11) -0.0081(11)
C7 0.0543(18) 0.0318(14) 0.0371(15) 0.0066(11) 0.0206(13) -0.0095(13)
C8 0.0296(12) 0.0228(11) 0.0231(11) 0.0019(9) 0.0014(9) 0.0066(9)
C9 0.0518(17) 0.0263(13) 0.0408(16) -0.0010(11) -0.0035(13) 0.0154(12)
C10 0.0259(12) 0.0395(15) 0.0515(17) 0.0076(14) -0.0014(11) 0.0035(11)
C17 0.0254(15) 0.0151(13) 0.0175(13) 0.000 0.0059(11) 0.000
C18 0.0260(15) 0.0225(15) 0.0216(15) 0.000 0.0042(12) 0.000
C19 0.041(2) 0.0258(17) 0.0184(15) 0.000 0.0040(14) 0.000
C20 0.046(2) 0.0301(18) 0.0234(16) 0.000 0.0171(15) 0.000
C21 0.0301(17) 0.0307(18) 0.0329(19) 0.000 0.0168(14) 0.000
C22 0.0254(16) 0.0250(16) 0.0236(15) 0.000 0.0059(12) 0.000
P3 0.0274(4) 0.0241(4) 0.0357(5) 0.000 0.0040(4) 0.000
F1 0.011(3) 0.061(4) 0.088(5) 0.000 -0.017(3) 0.000
F2 0.149(5) 0.039(3) 0.069(4) 0.017(2) -0.029(4) -0.051(3)
F3 0.092(5) 0.064(4) 0.059(4) 0.000 -0.041(4) 0.000
F4 0.063(3) 0.150(5) 0.136(5) -0.089(4) 0.029(3) -0.005(3)
F5 0.071(6) 0.071(4) 0.083(5) 0.000 -0.033(6) 0.000
F6 0.094(4) 0.111(5) 0.108(5) 0.059(4) 0.067(3) 0.039(3)
F7 0.068(4) 0.061(3) 0.052(4) 0.000 -0.031(3) 0.000
F8 0.105(3) 0.062(3) 0.064(3) -0.003(2) 0.006(3) 0.066(3)

loop_
_atom_type_symbol
_atom_type_description
_atom_type_scat_dispersion_real
_atom_type_scat_dispersion_imag
_atom_type_scat_source
C C 0.0033 0.0016 'International Tables Vol C Tables 4.2.6.8 and 6.1.1.4'
H H 0.0000 0.0000 'International Tables Vol C Tables 4.2.6.8 and 6.1.1.4'
N N 0.0061 0.0033 'International Tables Vol C Tables 4.2.6.8 and 6.1.1.4'
F F 0.0171 0.0103 'International Tables Vol C Tables 4.2.6.8 and 6.1.1.4'
P P 0.1023 0.0942 'International Tables Vol C Tables 4.2.6.8 and 6.1.1.4'
Ni Ni 0.3393 1.1124 'International Tables Vol C Tables 4.2.6.8 and 6.1.1.4'

loop_
_geom_angle_atom_site_label_1
_geom_angle_atom_site_label_2
_geom_angle_atom_site_label_3
_geom_angle
_geom_angle_site_symmetry_1
_geom_angle_site_symmetry_3
C17 Ni N1 175.85(13) . .
C17 Ni P1 93.615(19) . .
N1 Ni P1 86.739(18) . .
C17 Ni P1 93.615(19) . 4_575
N1 Ni P1 86.739(19) . 4_575
P1 Ni P1 168.05(4) . 4_575
C5 P1 C8 104.60(12) . .
C5 P1 C1 104.26(11) . .
C8 P1 C1 105.42(11) . .
C5 P1 Ni 124.69(9) . .
C8 P1 Ni 114.66(8) . .
C1 P1 Ni 101.15(8) . .
C2 N1 C2 112.4(2) 4_575 .
C2 N1 Ni 112.32(14) 4_575 .
C2 N1 Ni 112.32(14) . .
C2 C1 P1 107.98(15) . .
N1 C2 C1 109.11(19) . .
C7 C5 C6 111.5(2) . .
C7 C5 P1 112.54(18) . .
C6 C5 P1 110.32(18) . .
C10 C8 C9 111.2(2) . .
C10 C8 P1 110.60(17) . .
C9 C8 P1 113.13(19) . .
C18 C17 C22 117.1(3) . .
C18 C17 Ni 124.2(2) . .
C22 C17 Ni 118.7(2) . .
C19 C18 C17 121.4(3) . .
C20 C19 C18 120.6(3) . .
C19 C20 C21 118.7(3) . .
C22 C21 C20 120.7(3) . .
C21 C22 C17 121.5(3) . .
F5 P3 F6 101.4(5) . 4_575
F5 P3 F6 101.4(6) . .
F6 P3 F6 66.5(6) 4_575 .
F2 P3 F2 109.4(7) 4_575 .
F2 P3 F4 142.9(5) 4_575 .
F2 P3 F4 98.3(4) . .
F2 P3 F4 98.3(4) 4_575 4_575
F2 P3 F4 142.9(5) . 4_575
F4 P3 F4 47.1(6) . 4_575
F5 P3 F8 91.6(3) . 4_575
F6 P3 F8 86.4(4) 4_575 4_575
F6 P3 F8 151.7(4) . 4_575
F5 P3 F8 91.6(3) . .
F6 P3 F8 151.7(4) 4_575 .
F6 P3 F8 86.4(4) . .
F8 P3 F8 118.5(6) 4_575 .
F5 P3 F7 149.5(6) . .
F6 P3 F7 104.0(4) 4_575 .
F6 P3 F7 104.0(4) . .
F8 P3 F7 73.5(3) 4_575 .
F8 P3 F7 73.5(3) . .
F2 P3 F3 89.8(3) 4_575 .
F2 P3 F3 89.8(3) . .
F4 P3 F3 115.1(5) . .
F4 P3 F3 115.1(5) 4_575 .
F2 P3 F1 77.3(4) 4_575 .
F2 P3 F1 77.3(4) . .
F4 P3 F1 85.6(5) . .
F4 P3 F1 85.6(5) 4_575 .
F3 P3 F1 157.2(6) . .
F4 F4 P3 66.5(3) 4_575 .
P3 F6 F6 56.8(3) . 4_575

loop_
_geom_bond_atom_site_label_1
_geom_bond_atom_site_label_2
_geom_bond_distance
_geom_bond_site_symmetry_2
Ni C17 1.900(3) .
Ni N1 1.999(3) .
Ni P1 2.1960(6) .
Ni P1 2.1960(6) 4_575
P1 C5 1.841(2) .
P1 C8 1.847(2) .
P1 C1 1.851(2) .
N1 C2 1.487(3) 4_575
N1 C2 1.487(3) .
C1 C2 1.521(3) .
C5 C7 1.531(4) .
C5 C6 1.532(4) .
C8 C10 1.526(4) .
C8 C9 1.530(4) .
C17 C18 1.401(4) .
C17 C22 1.405(5) .
C18 C19 1.399(5) .
C19 C20 1.387(6) .
C20 C21 1.393(6) .
C21 C22 1.390(5) .
P3 F5 1.471(12) .
P3 F6 1.556(7) 4_575
P3 F6 1.556(7) .
P3 F2 1.559(6) 4_575
P3 F2 1.559(6) .
P3 F4 1.563(6) .
P3 F4 1.563(6) 4_575
P3 F8 1.578(4) 4_575
P3 F8 1.578(4) .
P3 F7 1.586(7) .
P3 F3 1.595(7) .
P3 F1 1.653(9) .
F4 F4 1.249(16) 4_575
F6 F6 1.706(17) 4_575

loop_
_geom_hbond_atom_site_label_D
_geom_hbond_atom_site_label_H
_geom_hbond_atom_site_label_A
_geom_hbond_distance_DH
_geom_hbond_distance_HA
_geom_hbond_distance_DA
_geom_hbond_angle_DHA
_geom_hbond_site_symmetry_A
N1 H1 F4 0.82(4) 2.23(4) 3.021(7) 161(2) .
N1 H1 F4 0.82(4) 2.23(4) 3.021(7) 161(2) 4_575

loop_
_geom_torsion_atom_site_label_1
_geom_torsion_atom_site_label_2
_geom_torsion_atom_site_label_3
_geom_torsion_atom_site_label_4
_geom_torsion
_geom_torsion_site_symmetry_1
_geom_torsion_site_symmetry_4
C5 P1 C1 C2 109.12(17) . .
C8 P1 C1 C2 -141.01(16) . .
Ni P1 C1 C2 -21.31(17) . .
C2 N1 C2 C1 179.10(15) 4_575 .
Ni N1 C2 C1 -53.1(2) . .
P1 C1 C2 N1 46.4(2) . .
C8 P1 C5 C7 55.5(2) . .
C1 P1 C5 C7 166.01(19) . .
Ni P1 C5 C7 -79.2(2) . .
C8 P1 C5 C6 -179.17(18) . .
C1 P1 C5 C6 -68.71(19) . .
Ni P1 C5 C6 46.0(2) . .
C5 P1 C8 C10 178.54(19) . .
C1 P1 C8 C10 68.9(2) . .
Ni P1 C8 C10 -41.4(2) . .
C5 P1 C8 C9 53.1(2) . .
C1 P1 C8 C9 -56.5(2) . .
Ni P1 C8 C9 -166.84(18) . .
P1 Ni C17 C18 85.240(19) . .
P1 Ni C17 C18 -85.239(19) 4_575 .
P1 Ni C17 C22 -94.760(19) . .
P1 Ni C17 C22 94.761(19) 4_575 .
C22 C17 C18 C19 0.000(2) . .
Ni C17 C18 C19 180.000(1) . .
C17 C18 C19 C20 0.000(2) . .
C18 C19 C20 C21 0.000(2) . .
C19 C20 C21 C22 0.000(2) . .
C20 C21 C22 C17 0.000(2) . .
C18 C17 C22 C21 0.000(2) . .
Ni C17 C22 C21 180.000(1) . .
F2 P3 F4 F4 -25.9(6) 4_575 4_575
F2 P3 F4 F4 -164.6(3) . 4_575
F3 P3 F4 F4 101.8(3) . 4_575
F1 P3 F4 F4 -88.1(2) . 4_575
F5 P3 F6 F6 97.6(4) . 4_575
F8 P3 F6 F6 -18.3(6) 4_575 4_575
F8 P3 F6 F6 -171.4(3) . 4_575
F7 P3 F6 F6 -99.4(3) . 4_575
